data_4338005
loop_
_publ_author_name
'Hu, Shichao'
'Johnsson, Mats'
'Law, Joseph M.'
'Bettis, Jr, Jerry L'
'Whangbo, Myung-Hwan'
'Kremer, Reinhard K.'

_publ_section_title
;
 Crystal Structure and Magnetic Properties of FeSeO3F-Alternating
 Antiferromagnetic S = 5/2 chains.
;
_journal_issue 8
_journal_name_full 'Inorganic chemistry'
_journal_page_first 4250
_journal_page_last 4256
_journal_paper_doi 10.1021/ic5003995
_journal_volume 53
_journal_year 2014
_chemical_formula_sum 'F Fe O3 Se'
_chemical_formula_weight 201.81
_chemical_name_systematic
; 
 ? 
;
_space_group_IT_number 14
_symmetry_cell_setting monoclinic
_symmetry_space_group_name_Hall '-P 2yn'
_symmetry_space_group_name_H-M 'P 1 21/n 1'
_atom_sites_solution_hydrogens none
_atom_sites_solution_primary direct
_atom_sites_solution_secondary difmap
_audit_creation_method SHELXL-97
_cell_angle_alpha 90.00
_cell_angle_beta 97.871(10)
_cell_angle_gamma 90.00
_cell_formula_units_Z 4
_cell_length_a 4.9559(5)
_cell_length_b 5.2023(6)
_cell_length_c 12.0404(15)
_cell_measurement_reflns_used 876
_cell_measurement_temperature 293(2)
_cell_measurement_theta_max 28.7918
_cell_measurement_theta_min 3.4115
_cell_volume 307.50(6)
_computing_structure_refinement 'SHELXL-97 (Sheldrick, 1997)'
_computing_structure_solution 'SHELXS-97 (Sheldrick, 1990)'
_diffrn_ambient_temperature 293(2)
_diffrn_measured_fraction_theta_full 0.993
_diffrn_measured_fraction_theta_max 0.864
_diffrn_measurement_device_type 'Oxford diffraction'
_diffrn_measurement_method CCD_Profile_fitting
_diffrn_radiation_monochromator graphite
_diffrn_radiation_source 'fine-focus sealed tube'
_diffrn_radiation_type MoK\a
_diffrn_radiation_wavelength 0.71073
_diffrn_reflns_av_R_equivalents 0.0410
_diffrn_reflns_av_sigmaI/netI 0.0611
_diffrn_reflns_limit_h_max 6
_diffrn_reflns_limit_h_min -3
_diffrn_reflns_limit_k_max 6
_diffrn_reflns_limit_k_min -6
_diffrn_reflns_limit_l_max 15
_diffrn_reflns_limit_l_min -15
_diffrn_reflns_number 1744
_diffrn_reflns_theta_full 25.00
_diffrn_reflns_theta_max 28.88
_diffrn_reflns_theta_min 3.42
_exptl_absorpt_coefficient_mu 16.584
_exptl_absorpt_correction_T_max 0.822
_exptl_absorpt_correction_T_min 0.571
_exptl_absorpt_correction_type analytical
_exptl_absorpt_process_details 'Clark, R. C. & Reid, J. S. (1995). Acta Cryst. A51, 887-897'
_exptl_crystal_colour Yellow
_exptl_crystal_density_diffrn 4.359
_exptl_crystal_density_method 'not measured'
_exptl_crystal_description FeSeO3F
_exptl_crystal_F_000 372
_exptl_crystal_size_max 0.0620
_exptl_crystal_size_mid 0.0373
_exptl_crystal_size_min 0.0111
_refine_diff_density_max 0.755
_refine_diff_density_min -0.839
_refine_diff_density_rms 0.209
_refine_ls_extinction_method none
_refine_ls_goodness_of_fit_ref 0.817
_refine_ls_hydrogen_treatment none
_refine_ls_matrix_type full
_refine_ls_number_parameters 55
_refine_ls_number_reflns 695
_refine_ls_number_restraints 0
_refine_ls_restrained_S_all 0.817
_refine_ls_R_factor_all 0.0397
_refine_ls_R_factor_gt 0.0278
_refine_ls_shift/su_max 0.020
_refine_ls_shift/su_mean 0.001
_refine_ls_structure_factor_coef Fsqd
_refine_ls_weighting_details 'calc w=1/[\s^2^(Fo^2^)+(0.0300P)^2^+0.0000P] where P=(Fo^2^+2Fc^2^)/3'
_refine_ls_weighting_scheme calc
_refine_ls_wR_factor_gt 0.0540
_refine_ls_wR_factor_ref 0.0559
_reflns_number_gt 557
_reflns_number_total 695
_reflns_threshold_expression >2sigma(I)
_cod_data_source_file ic5003995_si_002.cif
_cod_data_source_block FeSeO3
_cod_depositor_comments
;
The following automatic conversions were performed:

'_symmetry_cell_setting' value 'Monoclinic' changed to 'monoclinic'
according to
/usr/data/users/saulius/automatic-downloads/rss-feeds/ACS/lib/dictionaries/cif_core.dic
dictionary named 'cif_core.dic' version 2.4.2 from 2011-04-26.

Automatic conversion script
Id: cif_fix_values 2281 2013-09-26 08:29:07Z andrius 

 Adding full bibliography for 4338005.cif.
;
_cod_original_sg_symbol_H-M 'P 21/n'
_cod_database_code 4338005

loop_
_symmetry_equiv_pos_as_xyz
'x, y, z'
'-x+1/2, y+1/2, -z+1/2'
'-x, -y, -z'
'x-1/2, -y-1/2, z-1/2'

loop_
_atom_site_label
_atom_site_type_symbol
_atom_site_fract_x
_atom_site_fract_y
_atom_site_fract_z
_atom_site_U_iso_or_equiv
_atom_site_adp_type
_atom_site_occupancy
_atom_site_symmetry_multiplicity
_atom_site_calc_flag
Se1 Se 0.51660(10) 0.35840(11) 0.33385(4) 0.00565(15) Uani 1 1 d
Fe1 Fe 0.45817(14) 0.25453(14) 0.07244(6) 0.00425(19) Uani 1 1 d
F1 F 0.2676(6) 0.5638(6) 0.0094(3) 0.0088(7) Uani 1 1 d
O1 O 0.3286(7) 0.6269(7) 0.3475(3) 0.0073(8) Uani 1 1 d
O2 O 0.8105(7) 0.4391(6) 0.4244(3) 0.0044(8) Uani 1 1 d
O3 O 0.6248(7) 0.4233(6) 0.2093(3) 0.0052(8) Uani 1 1 d

loop_
_atom_site_aniso_label
_atom_site_aniso_U_11
_atom_site_aniso_U_22
_atom_site_aniso_U_33
_atom_site_aniso_U_23
_atom_site_aniso_U_13
_atom_site_aniso_U_12
Se1 0.0056(3) 0.0068(3) 0.0045(3) -0.0004(2) 0.00065(19) -0.0002(2)
Fe1 0.0051(4) 0.0046(4) 0.0031(4) -0.0005(3) 0.0007(3) -0.0001(3)
F1 0.0110(16) 0.0093(15) 0.0061(16) 0.0015(13) 0.0013(12) 0.0005(12)
O1 0.0049(18) 0.010(2) 0.0068(19) -0.0017(17) -0.0009(14) 0.0030(15)
O2 0.0065(18) 0.0031(18) 0.0031(19) -0.0011(15) -0.0008(14) -0.0008(14)
O3 0.0065(19) 0.0051(19) 0.0044(19) -0.0018(15) 0.0017(14) 0.0013(14)

loop_
_atom_type_symbol
_atom_type_description
_atom_type_scat_dispersion_real
_atom_type_scat_dispersion_imag
_atom_type_scat_source
O O 0.0106 0.0060 'International Tables Vol C Tables 4.2.6.8 and 6.1.1.4'
F F 0.0171 0.0103 'International Tables Vol C Tables 4.2.6.8 and 6.1.1.4'
Fe Fe 0.3463 0.8444 'International Tables Vol C Tables 4.2.6.8 and 6.1.1.4'
Se Se -0.0929 2.2259 'International Tables Vol C Tables 4.2.6.8 and 6.1.1.4'

loop_
_geom_angle_atom_site_label_1
_geom_angle_atom_site_label_2
_geom_angle_atom_site_label_3
_geom_angle
_geom_angle_site_symmetry_1
_geom_angle_site_symmetry_3
O3 Se1 O1 99.54(17) . .
O3 Se1 O2 99.60(16) . .
O1 Se1 O2 99.42(17) . .
O1 Fe1 O3 89.31(15) 2_545 .
O1 Fe1 F1 97.25(14) 2_545 .
O3 Fe1 F1 94.78(13) . .
O1 Fe1 O2 99.60(15) 2_545 2_645
O3 Fe1 O2 100.28(14) . 2_645
F1 Fe1 O2 157.45(14) . 2_645
O1 Fe1 F1 171.98(14) 2_545 3_665
O3 Fe1 F1 88.09(14) . 3_665
F1 Fe1 F1 75.41(14) . 3_665
O2 Fe1 F1 88.33(13) 2_645 3_665
O1 Fe1 O2 93.68(14) 2_545 4_565
O3 Fe1 O2 175.36(14) . 4_565
F1 Fe1 O2 88.38(13) . 4_565
O2 Fe1 O2 75.73(14) 2_645 4_565
F1 Fe1 O2 89.41(13) 3_665 4_565
Fe1 F1 Fe1 104.59(14) . 3_665
Se1 O1 Fe1 141.0(2) . 2
Se1 O2 Fe1 129.49(19) . 2_655
Se1 O2 Fe1 125.53(18) . 4_666
Fe1 O2 Fe1 104.27(14) 2_655 4_666
Se1 O3 Fe1 120.68(19) . .

loop_
_geom_bond_atom_site_label_1
_geom_bond_atom_site_label_2
_geom_bond_distance
_geom_bond_site_symmetry_2
Se1 O3 1.694(4) .
Se1 O1 1.699(3) .
Se1 O2 1.747(3) .
Fe1 O1 1.941(4) 2_545
Fe1 O3 1.948(4) .
Fe1 F1 1.965(3) .
Fe1 O2 1.999(3) 2_645
Fe1 F1 2.019(3) 3_665
Fe1 O2 2.090(3) 4_565
F1 Fe1 2.019(3) 3_665
O1 Fe1 1.941(4) 2
O2 Fe1 1.999(3) 2_655
O2 Fe1 2.090(3) 4_666
